data_7123143
loop_
_publ_author_name
'Tang, Fan'
'Ma, Peng-Ju'
'Yao, Yun'
'Xu, Yan-Jun'
'Lu, Chong-Dao'

_publ_section_title
;
 Divergent synthesis of polysubstituted cyclopropanes and \b-silyoxy
 imidates via switchable additions of N-tert-butanesulfinylimidates to
 acylsilanes
;
_journal_name_full 'Chemical Communications'
_journal_paper_doi 10.1039/C9CC00963A
_journal_year 2019
_chemical_absolute_configuration syn
_chemical_formula_moiety 'C22 H39 N O3 S Si'
_chemical_formula_sum 'C22 H39 N O3 S Si'
_chemical_formula_weight 425.70
_space_group_crystal_system triclinic
_space_group_IT_number 1
_space_group_name_Hall 'P 1'
_space_group_name_H-M_alt 'P 1'
_symmetry_space_group_name_Hall 'P 1'
_symmetry_space_group_name_H-M 'P 1'
_atom_sites_solution_hydrogens geom
_audit_creation_method SHELXL-2014/7
_audit_update_record
;
2019-01-21 deposited with the CCDC.    2019-03-04 downloaded from the CCDC.
;
_cell_angle_alpha 108.471(14)
_cell_angle_beta 90.746(16)
_cell_angle_gamma 107.794(15)
_cell_formula_units_Z 1
_cell_length_a 7.182(8)
_cell_length_b 9.354(10)
_cell_length_c 10.768(11)
_cell_measurement_reflns_used 420
_cell_measurement_temperature 293(2)
_cell_measurement_theta_max 17.7120
_cell_measurement_theta_min 2.4289
_cell_volume 648.5(12)
_computing_structure_refinement 'SHELXL-2014/7 (Sheldrick, 2014)'
_diffrn_ambient_temperature 293(2)
_diffrn_measured_fraction_theta_full 0.979
_diffrn_measured_fraction_theta_max 0.979
_diffrn_measurement_device_type bruker-CCD
_diffrn_radiation_type MoK\a
_diffrn_radiation_wavelength 0.71073
_diffrn_reflns_av_R_equivalents 0.0363
_diffrn_reflns_av_unetI/netI 0.0883
_diffrn_reflns_Laue_measured_fraction_full 0.979
_diffrn_reflns_Laue_measured_fraction_max 0.979
_diffrn_reflns_limit_h_max 8
_diffrn_reflns_limit_h_min -7
_diffrn_reflns_limit_k_max 11
_diffrn_reflns_limit_k_min -10
_diffrn_reflns_limit_l_max 10
_diffrn_reflns_limit_l_min -12
_diffrn_reflns_number 3280
_diffrn_reflns_point_group_measured_fraction_full 0.602
_diffrn_reflns_point_group_measured_fraction_max 0.602
_diffrn_reflns_theta_full 25.008
_diffrn_reflns_theta_max 25.008
_diffrn_reflns_theta_min 2.429
_exptl_absorpt_coefficient_mu 0.191
_exptl_absorpt_correction_T_max 0.8709
_exptl_absorpt_correction_T_min 0.7257
_exptl_absorpt_correction_type multi-scan
_exptl_absorpt_process_details
;
SADABS-2008/1 (Bruker,2008) was used for absorption correction.
wR2(int) was 0.0641 before and 0.0415 after correction.
The Ratio of minimum to maximum transmission is 0.8333.
The \l/2 correction factor is 0.0015.
;
_exptl_crystal_colour colorless
_exptl_crystal_density_diffrn 1.090
_exptl_crystal_description block
_exptl_crystal_F_000 232
_exptl_crystal_size_max 0.180
_exptl_crystal_size_mid 0.170
_exptl_crystal_size_min 0.160
_refine_diff_density_max 0.374
_refine_diff_density_min -0.220
_refine_diff_density_rms 0.054
_refine_ls_abs_structure_details
;
 Flack x determined using 270 quotients [(I+)-(I-)]/[(I+)+(I-)]
 (Parsons, Flack and Wagner, Acta Cryst. B69 (2013) 249-259).
;
_refine_ls_abs_structure_Flack -0.12(19)
_refine_ls_extinction_method none
_refine_ls_goodness_of_fit_ref 1.073
_refine_ls_hydrogen_treatment constr
_refine_ls_matrix_type full
_refine_ls_number_parameters 264
_refine_ls_number_reflns 2752
_refine_ls_number_restraints 5
_refine_ls_restrained_S_all 1.072
_refine_ls_R_factor_all 0.1211
_refine_ls_R_factor_gt 0.0703
_refine_ls_shift/su_max 0.006
_refine_ls_shift/su_mean 0.000
_refine_ls_structure_factor_coef Fsqd
_refine_ls_weighting_details 'w=1/[\s^2^(Fo^2^)+(0.0123P)^2^+0.5712P] where P=(Fo^2^+2Fc^2^)/3'
_refine_ls_weighting_scheme calc
_refine_ls_wR_factor_gt 0.1223
_refine_ls_wR_factor_ref 0.1432
_reflns_Friedel_coverage 0.229
_reflns_Friedel_fraction_full 0.224
_reflns_Friedel_fraction_max 0.224
_reflns_number_gt 1518
_reflns_number_total 2752
_reflns_threshold_expression 'I > 2\s(I)'
_cod_data_source_file c9cc00963a2.cif
_cod_data_source_block 5k
_cod_database_code 7123143
_shelx_shelxl_version_number 2014/7
_shelx_space_group_comment
;
The symmetry employed for this shelxl refinement is uniquely defined
by the following loop, which should always be used as a source of
symmetry information in preference to the above space-group names.
They are only intended as comments.
;
_shelx_estimated_absorpt_t_min 0.966
_shelx_estimated_absorpt_t_max 0.970

loop_
_space_group_symop_operation_xyz
'x, y, z'

loop_
_atom_site_label
_atom_site_type_symbol
_atom_site_fract_x
_atom_site_fract_y
_atom_site_fract_z
_atom_site_U_iso_or_equiv
_atom_site_adp_type
_atom_site_occupancy
_atom_site_site_symmetry_order
_atom_site_calc_flag
_atom_site_refinement_flags_posn
_atom_site_refinement_flags_adp
S1 S 0.4679(2) 0.23952(18) 0.21054(14) 0.0903(5) Uani 1 1 d . U
Si1 Si 0.6052(2) 0.81647(16) 0.55550(15) 0.0710(5) Uani 1 1 d . U
O1 O 0.5859(4) 0.6264(3) 0.5243(3) 0.0628(9) Uani 1 1 d . U
O2 O 0.1378(5) 0.4238(4) 0.4325(3) 0.0732(11) Uani 1 1 d . .
O3 O 0.6128(6) 0.3648(6) 0.1710(4) 0.1323(12) Uani 1 1 d . U
N1 N 0.2805(6) 0.3083(4) 0.2649(4) 0.0666(14) Uani 1 1 d . .
C11 C 0.2776(7) 0.3616(5) 0.3861(5) 0.0560(15) Uani 1 1 d . .
C8 C 0.4891(7) 0.5281(5) 0.5984(4) 0.0542(15) Uani 1 1 d . .
H8 H 0.3805 0.5627 0.6366 0.065 Uiso 1 1 calc R U
C6 C 0.6284(7) 0.5345(5) 0.7052(4) 0.0556(15) Uani 1 1 d . .
C9 C 0.4081(7) 0.3620(5) 0.4987(4) 0.0608(15) Uani 1 1 d . .
H9 H 0.5183 0.3280 0.4630 0.073 Uiso 1 1 calc R U
C1 C 0.5765(8) 0.5495(6) 0.8308(4) 0.0741(19) Uani 1 1 d . .
H1 H 0.4572 0.5648 0.8517 0.089 Uiso 1 1 calc R U
C3 C 0.8762(7) 0.5255(5) 0.9028(5) 0.0679(17) Uani 1 1 d . .
C5 C 0.8106(8) 0.5218(6) 0.6816(5) 0.0781(19) Uani 1 1 d . .
H5 H 0.8533 0.5163 0.5996 0.094 Uiso 1 1 calc R U
C4 C 0.9308(8) 0.5173(6) 0.7811(5) 0.0831(19) Uani 1 1 d . .
H4 H 1.0541 0.5083 0.7638 0.100 Uiso 1 1 calc R U
C2 C 0.6998(8) 0.5420(5) 0.9241(5) 0.079(2) Uani 1 1 d . .
H2 H 0.6590 0.5486 1.0068 0.095 Uiso 1 1 calc R U
C18 C 0.6625(8) 0.8474(6) 0.3958(5) 0.0789(19) Uani 1 1 d . .
C0AA C -0.0059(7) 0.4262(6) 0.3384(5) 0.0843(19) Uani 1 1 d . .
H0AA H -0.0171 0.3430 0.2560 0.126 Uiso 1 1 calc R U
H0AB H 0.0355 0.5276 0.3251 0.126 Uiso 1 1 calc R U
H0AC H -0.1314 0.4098 0.3715 0.126 Uiso 1 1 calc R U
C19 C 0.4907(9) 0.7570(6) 0.2921(6) 0.104(2) Uani 1 1 d . .
H19A H 0.4401 0.6489 0.2909 0.156 Uiso 1 1 calc R U
H19B H 0.5312 0.7579 0.2077 0.156 Uiso 1 1 calc R U
H19C H 0.3898 0.8058 0.3108 0.156 Uiso 1 1 calc R U
C16 C 0.3694(8) 0.8443(6) 0.5995(6) 0.095(2) Uani 1 1 d . .
H16A H 0.2688 0.7807 0.5264 0.142 Uiso 1 1 calc R U
H16B H 0.3814 0.9546 0.6204 0.142 Uiso 1 1 calc R U
H16C H 0.3348 0.8121 0.6746 0.142 Uiso 1 1 calc R U
C13 C 0.2652(10) 0.1659(7) -0.0272(6) 0.124(3) Uani 1 1 d . .
H13A H 0.1937 0.2337 0.0194 0.186 Uiso 1 1 calc R U
H13B H 0.1833 0.0862 -0.1045 0.186 Uiso 1 1 calc R U
H13C H 0.3811 0.2287 -0.0526 0.186 Uiso 1 1 calc R U
C21 C 0.7121(9) 1.0325(5) 0.4183(6) 0.108(2) Uani 1 1 d . .
H21A H 0.5919 1.0576 0.4200 0.162 Uiso 1 1 calc R U
H21B H 0.7800 1.0574 0.3478 0.162 Uiso 1 1 calc R U
H21C H 0.7941 1.0941 0.5007 0.162 Uiso 1 1 calc R U
C20 C 0.8429(9) 0.8058(6) 0.3544(6) 0.112(3) Uani 1 1 d . .
H20A H 0.9542 0.8759 0.4183 0.168 Uiso 1 1 calc R U
H20B H 0.8664 0.8172 0.2699 0.168 Uiso 1 1 calc R U
H20C H 0.8239 0.6976 0.3484 0.168 Uiso 1 1 calc R U
C17 C 0.8065(10) 0.9409(7) 0.6884(6) 0.128(3) Uani 1 1 d . .
H17A H 0.7735 0.9191 0.7681 0.191 Uiso 1 1 calc R U
H17B H 0.8266 1.0514 0.7021 0.191 Uiso 1 1 calc R U
H17C H 0.9250 0.9175 0.6647 0.191 Uiso 1 1 calc R U
C10 C 0.2873(8) 0.2423(5) 0.5638(5) 0.084(2) Uani 1 1 d . .
H10A H 0.1915 0.2830 0.6108 0.126 Uiso 1 1 calc R U
H10B H 0.3745 0.2285 0.6241 0.126 Uiso 1 1 calc R U
H10C H 0.2215 0.1415 0.4967 0.126 Uiso 1 1 calc R U
C12 C 0.3229(10) 0.0880(7) 0.0589(6) 0.106(3) Uani 1 1 d . .
C7 C 1.0091(9) 0.5194(7) 1.0130(6) 0.120(2) Uani 1 1 d . .
H7A H 1.0999 0.4659 0.9746 0.180 Uiso 1 1 calc R U
H7B H 0.9292 0.4625 1.0641 0.180 Uiso 1 1 calc R U
H7C H 1.0811 0.6260 1.0692 0.180 Uiso 1 1 calc R U
C15 C 0.1499(14) -0.0221(8) 0.0946(8) 0.192(5) Uani 1 1 d . .
H15A H 0.1903 -0.0440 0.1701 0.288 Uiso 1 1 calc R U
H15B H 0.0988 -0.1200 0.0217 0.288 Uiso 1 1 calc R U
H15C H 0.0496 0.0271 0.1151 0.288 Uiso 1 1 calc R U
C14 C 0.4646(13) -0.0021(9) -0.0067(8) 0.182(4) Uani 1 1 d . .
H14A H 0.5735 0.0697 -0.0305 0.273 Uiso 1 1 calc R U
H14B H 0.3952 -0.0892 -0.0844 0.273 Uiso 1 1 calc R U
H14C H 0.5126 -0.0423 0.0542 0.273 Uiso 1 1 calc R U

loop_
_atom_site_aniso_label
_atom_site_aniso_U_11
_atom_site_aniso_U_22
_atom_site_aniso_U_33
_atom_site_aniso_U_23
_atom_site_aniso_U_13
_atom_site_aniso_U_12
S1 0.1010(9) 0.1208(8) 0.0584(8) 0.0230(6) -0.0020(6) 0.0569(6)
Si1 0.0808(10) 0.0583(5) 0.0740(8) 0.0296(6) -0.0074(7) 0.0162(6)
O1 0.065(2) 0.0606(7) 0.0723(18) 0.0383(12) 0.0008(15) 0.0174(10)
O2 0.071(2) 0.0899(18) 0.072(2) 0.0340(15) -0.0010(17) 0.0389(14)
O3 0.082(2) 0.1831(16) 0.116(2) 0.0494(10) 0.0013(14) 0.0225(12)
N1 0.062(2) 0.071(2) 0.069(3) 0.0274(19) -0.005(2) 0.0209(18)
C11 0.053(3) 0.048(2) 0.062(3) 0.025(2) -0.007(2) 0.005(2)
C8 0.072(3) 0.051(2) 0.039(2) 0.0204(19) 0.005(2) 0.014(2)
C6 0.056(3) 0.060(2) 0.059(3) 0.0308(19) 0.005(2) 0.020(2)
C9 0.057(3) 0.067(3) 0.060(3) 0.025(2) -0.010(2) 0.019(2)
C1 0.068(3) 0.113(4) 0.043(3) 0.031(3) 0.013(3) 0.028(3)
C3 0.084(4) 0.069(2) 0.056(3) 0.0315(19) -0.013(2) 0.022(2)
C5 0.083(4) 0.115(4) 0.046(3) 0.037(2) 0.003(3) 0.035(3)
C4 0.062(3) 0.115(3) 0.088(4) 0.044(3) 0.006(3) 0.041(2)
C2 0.100(4) 0.090(3) 0.058(3) 0.041(2) 0.004(3) 0.029(3)
C18 0.094(4) 0.067(3) 0.083(3) 0.039(2) 0.003(3) 0.023(3)
C0AA 0.085(3) 0.122(3) 0.071(3) 0.045(2) -0.001(3) 0.056(2)
C19 0.131(5) 0.091(3) 0.097(4) 0.044(3) -0.010(4) 0.035(3)
C16 0.113(5) 0.075(3) 0.103(4) 0.038(3) 0.023(4) 0.032(3)
C13 0.159(6) 0.130(4) 0.079(4) 0.038(3) -0.030(4) 0.043(4)
C21 0.130(5) 0.061(3) 0.152(5) 0.070(2) 0.008(4) 0.022(3)
C20 0.120(5) 0.098(3) 0.159(5) 0.078(3) 0.059(4) 0.055(3)
C17 0.159(6) 0.073(4) 0.116(5) 0.035(3) -0.048(4) -0.012(4)
C10 0.095(4) 0.074(3) 0.092(3) 0.052(2) -0.006(3) 0.017(3)
C12 0.148(5) 0.112(4) 0.056(4) 0.008(3) -0.009(4) 0.062(3)
C7 0.119(4) 0.159(4) 0.104(4) 0.071(3) -0.024(3) 0.051(3)
C15 0.263(11) 0.076(5) 0.157(8) 0.008(5) 0.063(8) -0.024(7)
C14 0.286(8) 0.196(5) 0.111(6) 0.027(5) 0.044(6) 0.170(5)

loop_
_atom_type_symbol
_atom_type_description
_atom_type_scat_dispersion_real
_atom_type_scat_dispersion_imag
_atom_type_scat_source
C C 0.0030 0.0020 'International Tables Vol C Tables 4.2.6.8 and 6.1.1.4'
H H 0.0000 0.0000 'International Tables Vol C Tables 4.2.6.8 and 6.1.1.4'
N N 0.0060 0.0030 'International Tables Vol C Tables 4.2.6.8 and 6.1.1.4'
O O 0.0110 0.0060 'International Tables Vol C Tables 4.2.6.8 and 6.1.1.4'
S S 0.1250 0.1230 'International Tables Vol C Tables 4.2.6.8 and 6.1.1.4'
Si Si 0.0820 0.0700 'International Tables Vol C Tables 4.2.6.8 and 6.1.1.4'

loop_
_geom_angle_atom_site_label_1
_geom_angle_atom_site_label_2
_geom_angle_atom_site_label_3
_geom_angle
O3 S1 N1 107.6(3)
O3 S1 C12 107.0(3)
N1 S1 C12 95.0(3)
O1 Si1 C17 108.7(2)
O1 Si1 C16 109.3(2)
C17 Si1 C16 111.8(3)
O1 Si1 C18 103.0(2)
C17 Si1 C18 111.9(3)
C16 Si1 C18 111.6(3)
C8 O1 Si1 125.9(3)
C11 O2 C0AA 118.1(4)
C11 N1 S1 117.9(4)
N1 C11 O2 119.5(4)
N1 C11 C9 129.9(5)
O2 C11 C9 110.5(4)
O1 C8 C6 111.5(4)
O1 C8 C9 105.0(3)
C6 C8 C9 111.3(4)
O1 C8 H8 109.7
C6 C8 H8 109.7
C9 C8 H8 109.7
C5 C6 C1 117.7(5)
C5 C6 C8 121.1(4)
C1 C6 C8 121.2(5)
C8 C9 C11 110.0(4)
C8 C9 C10 111.0(4)
C11 C9 C10 109.5(4)
C8 C9 H9 108.8
C11 C9 H9 108.8
C10 C9 H9 108.8
C2 C1 C6 120.2(5)
C2 C1 H1 119.9
C6 C1 H1 119.9
C2 C3 C4 116.5(5)
C2 C3 C7 120.7(5)
C4 C3 C7 122.8(5)
C6 C5 C4 119.4(5)
C6 C5 H5 120.3
C4 C5 H5 120.3
C3 C4 C5 122.8(6)
C3 C4 H4 118.6
C5 C4 H4 118.6
C3 C2 C1 123.3(5)
C3 C2 H2 118.3
C1 C2 H2 118.3
C19 C18 C20 111.8(5)
C19 C18 C21 108.2(5)
C20 C18 C21 106.9(5)
C19 C18 Si1 111.2(4)
C20 C18 Si1 110.6(4)
C21 C18 Si1 107.8(4)
O2 C0AA H0AA 109.5
O2 C0AA H0AB 109.5
H0AA C0AA H0AB 109.5
O2 C0AA H0AC 109.5
H0AA C0AA H0AC 109.5
H0AB C0AA H0AC 109.5
C18 C19 H19A 109.5
C18 C19 H19B 109.5
H19A C19 H19B 109.5
C18 C19 H19C 109.5
H19A C19 H19C 109.5
H19B C19 H19C 109.5
Si1 C16 H16A 109.5
Si1 C16 H16B 109.5
H16A C16 H16B 109.5
Si1 C16 H16C 109.5
H16A C16 H16C 109.5
H16B C16 H16C 109.5
C12 C13 H13A 109.5
C12 C13 H13B 109.5
H13A C13 H13B 109.5
C12 C13 H13C 109.5
H13A C13 H13C 109.5
H13B C13 H13C 109.5
C18 C21 H21A 109.5
C18 C21 H21B 109.5
H21A C21 H21B 109.5
C18 C21 H21C 109.5
H21A C21 H21C 109.5
H21B C21 H21C 109.5
C18 C20 H20A 109.5
C18 C20 H20B 109.5
H20A C20 H20B 109.5
C18 C20 H20C 109.5
H20A C20 H20C 109.5
H20B C20 H20C 109.5
Si1 C17 H17A 109.5
Si1 C17 H17B 109.5
H17A C17 H17B 109.5
Si1 C17 H17C 109.5
H17A C17 H17C 109.5
H17B C17 H17C 109.5
C9 C10 H10A 109.5
C9 C10 H10B 109.5
H10A C10 H10B 109.5
C9 C10 H10C 109.5
H10A C10 H10C 109.5
H10B C10 H10C 109.5
C13 C12 C15 112.8(7)
C13 C12 C14 110.2(6)
C15 C12 C14 110.5(6)
C13 C12 S1 109.6(4)
C15 C12 S1 108.7(5)
C14 C12 S1 104.7(5)
C3 C7 H7A 109.5
C3 C7 H7B 109.5
H7A C7 H7B 109.5
C3 C7 H7C 109.5
H7A C7 H7C 109.5
H7B C7 H7C 109.5
C12 C15 H15A 109.5
C12 C15 H15B 109.5
H15A C15 H15B 109.5
C12 C15 H15C 109.5
H15A C15 H15C 109.5
H15B C15 H15C 109.5
C12 C14 H14A 109.5
C12 C14 H14B 109.5
H14A C14 H14B 109.5
C12 C14 H14C 109.5
H14A C14 H14C 109.5
H14B C14 H14C 109.5

loop_
_geom_bond_atom_site_label_1
_geom_bond_atom_site_label_2
_geom_bond_distance
S1 O3 1.490(5)
S1 N1 1.697(5)
S1 C12 1.830(5)
Si1 O1 1.662(4)
Si1 C17 1.832(6)
Si1 C16 1.836(7)
Si1 C18 1.863(6)
O1 C8 1.433(5)
O2 C11 1.335(6)
O2 C0AA 1.447(6)
N1 C11 1.243(6)
C11 C9 1.522(7)
C8 C6 1.489(6)
C8 C9 1.510(5)
C8 H8 0.9800
C6 C5 1.369(7)
C6 C1 1.383(7)
C9 C10 1.554(7)
C9 H9 0.9800
C1 C2 1.363(7)
C1 H1 0.9300
C3 C2 1.337(8)
C3 C4 1.358(8)
C3 C7 1.539(8)
C5 C4 1.387(7)
C5 H5 0.9300
C4 H4 0.9300
C2 H2 0.9300
C18 C19 1.488(7)
C18 C20 1.498(9)
C18 C21 1.594(7)
C0AA H0AA 0.9600
C0AA H0AB 0.9600
C0AA H0AC 0.9600
C19 H19A 0.9600
C19 H19B 0.9600
C19 H19C 0.9600
C16 H16A 0.9600
C16 H16B 0.9600
C16 H16C 0.9600
C13 C12 1.471(9)
C13 H13A 0.9600
C13 H13B 0.9600
C13 H13C 0.9600
C21 H21A 0.9600
C21 H21B 0.9600
C21 H21C 0.9600
C20 H20A 0.9600
C20 H20B 0.9600
C20 H20C 0.9600
C17 H17A 0.9600
C17 H17B 0.9600
C17 H17C 0.9600
C10 H10A 0.9600
C10 H10B 0.9600
C10 H10C 0.9600
C12 C15 1.494(10)
C12 C14 1.552(11)
C7 H7A 0.9600
C7 H7B 0.9600
C7 H7C 0.9600
C15 H15A 0.9600
C15 H15B 0.9600
C15 H15C 0.9600
C14 H14A 0.9600
C14 H14B 0.9600
C14 H14C 0.9600

loop_
_geom_torsion_atom_site_label_1
_geom_torsion_atom_site_label_2
_geom_torsion_atom_site_label_3
_geom_torsion_atom_site_label_4
_geom_torsion
C17 Si1 O1 C8 80.4(4)
C16 Si1 O1 C8 -41.9(4)
C18 Si1 O1 C8 -160.7(3)
O3 S1 N1 C11 -101.7(4)
C12 S1 N1 C11 148.8(4)
S1 N1 C11 O2 176.7(3)
S1 N1 C11 C9 -6.6(6)
C0AA O2 C11 N1 0.0(6)
C0AA O2 C11 C9 -177.2(4)
Si1 O1 C8 C6 -91.3(4)
Si1 O1 C8 C9 148.1(3)
O1 C8 C6 C5 -45.7(6)
C9 C8 C6 C5 71.1(6)
O1 C8 C6 C1 135.9(4)
C9 C8 C6 C1 -107.3(5)
O1 C8 C9 C11 -55.4(5)
C6 C8 C9 C11 -176.1(4)
O1 C8 C9 C10 -176.7(4)
C6 C8 C9 C10 62.6(5)
N1 C11 C9 C8 129.0(5)
O2 C11 C9 C8 -54.2(5)
N1 C11 C9 C10 -108.8(6)
O2 C11 C9 C10 68.0(5)
C5 C6 C1 C2 -3.9(7)
C8 C6 C1 C2 174.6(4)
C1 C6 C5 C4 2.9(7)
C8 C6 C5 C4 -175.6(4)
C2 C3 C4 C5 -1.5(8)
C7 C3 C4 C5 179.6(5)
C6 C5 C4 C3 -0.2(8)
C4 C3 C2 C1 0.4(7)
C7 C3 C2 C1 179.4(5)
C6 C1 C2 C3 2.3(8)
O1 Si1 C18 C19 68.6(4)
C17 Si1 C18 C19 -174.7(4)
C16 Si1 C18 C19 -48.5(5)
O1 Si1 C18 C20 -56.3(4)
C17 Si1 C18 C20 60.3(4)
C16 Si1 C18 C20 -173.5(3)
O1 Si1 C18 C21 -172.8(4)
C17 Si1 C18 C21 -56.2(5)
C16 Si1 C18 C21 70.0(4)
O3 S1 C12 C13 -44.8(6)
N1 S1 C12 C13 65.3(5)
O3 S1 C12 C15 -168.4(6)
N1 S1 C12 C15 -58.3(6)
O3 S1 C12 C14 73.4(5)
N1 S1 C12 C14 -176.5(5)
